data_4083341
loop_
_publ_author_name
'Mindiola, Daniel J.'
'Watson, Lori A.'
'Meyer, Karsten'
'Hillhouse, Gregory L.'

_publ_section_title
;
 Functionalization of Complexed N2O in Bis(pentamethylcyclopentadienyl)
 Systems of Zirconium and Titanium.
;
_journal_issue 11
_journal_name_full Organometallics
_journal_page_first 2760
_journal_page_last 2769
_journal_paper_doi 10.1021/om5002556
_journal_volume 33
_journal_year 2014
_chemical_formula_sum 'C56 H84 K N4 O8 Ti'
_chemical_formula_weight 1028.27
_chemical_name_systematic
; 
 ? 
;
_space_group_IT_number 2
_symmetry_cell_setting triclinic
_symmetry_space_group_name_Hall '-P 1'
_symmetry_space_group_name_H-M 'P -1'
_atom_sites_solution_hydrogens geom
_atom_sites_solution_primary direct
_atom_sites_solution_secondary difmap
_audit_creation_method SHELXL-97
_cell_angle_alpha 97.746(2)
_cell_angle_beta 104.352(2)
_cell_angle_gamma 91.050(3)
_cell_formula_units_Z 2
_cell_length_a 13.0606(12)
_cell_length_b 13.7599(13)
_cell_length_c 15.8547(15)
_cell_measurement_temperature 293(2)
_cell_volume 2731.2(4)
_computing_cell_refinement 'Bruker SMART'
_computing_data_collection 'Bruker SMART'
_computing_data_reduction 'Bruker SHELXTL'
_computing_molecular_graphics 'Bruker SHELXTL'
_computing_publication_material 'Bruker SHELXTL'
_computing_structure_refinement 'SHELXL-97 (Sheldrick, 1997)'
_computing_structure_solution 'SHELXS-97 (Sheldrick, 1990)'
_diffrn_ambient_temperature 293(2)
_diffrn_measured_fraction_theta_full 0.960
_diffrn_measured_fraction_theta_max 0.960
_diffrn_measurement_device_type 'CCD area detector'
_diffrn_measurement_method 'phi and omega scans'
_diffrn_radiation_monochromator graphite
_diffrn_radiation_source 'fine-focus sealed tube'
_diffrn_radiation_type MoK\a
_diffrn_radiation_wavelength 0.71073
_diffrn_reflns_av_R_equivalents 0.0353
_diffrn_reflns_av_sigmaI/netI 0.0523
_diffrn_reflns_limit_h_max 11
_diffrn_reflns_limit_h_min -13
_diffrn_reflns_limit_k_max 14
_diffrn_reflns_limit_k_min -12
_diffrn_reflns_limit_l_max 16
_diffrn_reflns_limit_l_min -16
_diffrn_reflns_number 10690
_diffrn_reflns_theta_full 22.00
_diffrn_reflns_theta_max 22.00
_diffrn_reflns_theta_min 1.50
_exptl_absorpt_coefficient_mu 0.289
_exptl_absorpt_correction_type none
_exptl_crystal_density_diffrn 1.250
_exptl_crystal_density_method 'not measured'
_exptl_crystal_F_000 1106
_refine_diff_density_max 0.612
_refine_diff_density_min -0.385
_refine_diff_density_rms 0.069
_refine_ls_extinction_coef 0.0000(7)
_refine_ls_extinction_expression Fc^*^=kFc[1+0.001xFc^2^\l^3^/sin(2\q)]^-1/4^
_refine_ls_extinction_method SHELXL
_refine_ls_goodness_of_fit_ref 1.058
_refine_ls_hydrogen_treatment mixed
_refine_ls_matrix_type full
_refine_ls_number_parameters 632
_refine_ls_number_reflns 6442
_refine_ls_number_restraints 0
_refine_ls_restrained_S_all 1.058
_refine_ls_R_factor_all 0.0877
_refine_ls_R_factor_gt 0.0726
_refine_ls_shift/su_max 6.473
_refine_ls_shift/su_mean 0.011
_refine_ls_structure_factor_coef Fsqd
_refine_ls_weighting_details 'calc w=1/[\s^2^(Fo^2^)+(0.0759P)^2^+6.9348P] where P=(Fo^2^+2Fc^2^)/3'
_refine_ls_weighting_scheme calc
_refine_ls_wR_factor_gt 0.1776
_refine_ls_wR_factor_ref 0.1842
_reflns_number_gt 5130
_reflns_number_total 6442
_reflns_threshold_expression >2sigma(I)
_cod_data_source_file om5002556_si_002.cif
_cod_data_source_block danm02t
_cod_depositor_comments
;
The following automatic conversions were performed:

'_symmetry_cell_setting' value 'Triclinic' changed to 'triclinic'
according to
/usr/data/users/saulius/crontab/automatic-downloads/rss-feeds/ACS/lib/dictionaries/cif_core.dic
dictionary named 'cif_core.dic' version 2.4.2 from 2011-04-26.

Automatic conversion script
Id: cif_fix_values 2281 2013-09-26 08:29:07Z andrius 

 Adding full bibliography for 4083340--4083342.cif.
;
_cod_original_sg_symbol_H-M P-1
_cod_database_code 4083341

loop_
_symmetry_equiv_pos_as_xyz
'x, y, z'
'-x, -y, -z'

loop_
_atom_site_label
_atom_site_type_symbol
_atom_site_fract_x
_atom_site_fract_y
_atom_site_fract_z
_atom_site_U_iso_or_equiv
_atom_site_adp_type
_atom_site_occupancy
_atom_site_symmetry_multiplicity
_atom_site_calc_flag
_atom_site_refinement_flags
Ti Ti 0.21702(7) 0.22260(8) 0.23659(6) 0.0343(3) Uani 1 1 d .
K1 K 0.71740(8) -0.18998(8) 0.28697(8) 0.0342(3) Uani 1 1 d .
N1 N 0.3447(3) 0.2562(3) 0.3566(3) 0.0306(10) Uani 1 1 d .
O1 O 0.4148(3) 0.1943(3) 0.3834(2) 0.0348(9) Uani 1 1 d .
O5 O 0.8943(3) -0.3066(3) 0.3189(2) 0.0378(9) Uani 1 1 d .
N2 N 0.3502(3) 0.3372(3) 0.4080(2) 0.0273(10) Uani 1 1 d .
O3 O 0.6041(3) -0.2861(3) 0.1187(2) 0.0432(10) Uani 1 1 d .
O6 O 0.5758(3) -0.2715(3) 0.3601(2) 0.0419(10) Uani 1 1 d .
O7 O 0.5785(3) -0.0716(3) 0.3616(3) 0.0523(11) Uani 1 1 d .
O4 O 0.9245(3) -0.1052(3) 0.3774(3) 0.0502(11) Uani 1 1 d .
C41 C 0.2694(3) 0.3997(4) 0.3719(3) 0.0261(12) Uani 1 1 d .
N4 N 0.6851(3) -0.4031(3) 0.2609(3) 0.0395(11) Uani 1 1 d .
C11 C 0.3282(4) 0.1492(4) 0.1495(3) 0.0363(14) Uani 1 1 d .
C12 C 0.3760(4) 0.2428(4) 0.1840(3) 0.0332(13) Uani 1 1 d .
O2 O 0.6838(3) -0.0895(3) 0.1392(3) 0.0615(13) Uani 1 1 d .
C31 C 0.2040(4) 0.3771(4) 0.2907(3) 0.0347(13) Uani 1 1 d .
C411 C 0.2685(4) 0.4879(4) 0.4371(3) 0.0265(12) Uani 1 1 d .
C412 C 0.3594(4) 0.5473(4) 0.4776(3) 0.0362(13) Uani 1 1 d .
H41A H 0.4234 0.5313 0.4649 0.043 Uiso 1 1 calc R
C516 C 0.9891(4) -0.2635(4) 0.3779(4) 0.0408(14) Uani 1 1 d .
H51A H 1.0481 -0.3027 0.3706 0.049 Uiso 1 1 calc R
H51B H 0.9838 -0.2616 0.4380 0.049 Uiso 1 1 calc R
C517 C 0.8786(4) -0.4058(4) 0.3275(4) 0.0443(15) Uani 1 1 d .
H51C H 0.8672 -0.4107 0.3850 0.053 Uiso 1 1 calc R
H51D H 0.9409 -0.4410 0.3222 0.053 Uiso 1 1 calc R
C416 C 0.1765(4) 0.5124(4) 0.4622(3) 0.0282(12) Uani 1 1 d .
H41B H 0.1148 0.4734 0.4367 0.034 Uiso 1 1 calc R
C111 C 0.3787(5) 0.0539(4) 0.1658(4) 0.0553(18) Uani 1 1 d .
H11A H 0.4203 0.0366 0.1244 0.083 Uiso 1 1 calc R
H11B H 0.3247 0.0032 0.1590 0.083 Uiso 1 1 calc R
H11C H 0.4235 0.0612 0.2246 0.083 Uiso 1 1 calc R
C13 C 0.3070(4) 0.3137(4) 0.1502(3) 0.0376(14) Uani 1 1 d .
C415 C 0.1740(5) 0.5928(4) 0.5240(3) 0.0402(14) Uani 1 1 d .
H41C H 0.1117 0.6066 0.5405 0.048 Uiso 1 1 calc R
C23 C 0.0390(4) 0.1462(5) 0.2103(4) 0.0526(18) Uani 1 1 d .
C121 C 0.4880(4) 0.2650(5) 0.2377(3) 0.0443(15) Uani 1 1 d .
H12A H 0.5339 0.2682 0.1992 0.066 Uiso 1 1 calc R
H12B H 0.5091 0.2141 0.2733 0.066 Uiso 1 1 calc R
H12C H 0.4927 0.3269 0.2749 0.066 Uiso 1 1 calc R
C24 C 0.0579(4) 0.2066(5) 0.2921(4) 0.0500(17) Uani 1 1 d .
C413 C 0.3553(5) 0.6302(4) 0.5368(3) 0.0415(15) Uani 1 1 d .
H41D H 0.4155 0.6717 0.5607 0.050 Uiso 1 1 calc R
C515 C 1.0077(4) -0.1638(5) 0.3607(4) 0.0497(16) Uani 1 1 d .
H51E H 1.0749 -0.1359 0.3982 0.060 Uiso 1 1 calc R
H51F H 1.0103 -0.1653 0.2999 0.060 Uiso 1 1 calc R
C21 C 0.1751(4) 0.0844(4) 0.3060(4) 0.0438(15) Uani 1 1 d .
C14 C 0.2153(4) 0.2625(5) 0.0930(3) 0.0470(17) Uani 1 1 d .
C15 C 0.2297(4) 0.1621(5) 0.0905(3) 0.0482(17) Uani 1 1 d .
C316 C 0.0436(5) 0.4300(7) 0.1855(4) 0.074(2) Uani 1 1 d .
H31A H 0.0163 0.3653 0.1724 0.089 Uiso 1 1 calc R
C311 C 0.1405(5) 0.4547(5) 0.2497(3) 0.0465(16) Uani 1 1 d .
N3 N 0.7544(4) 0.0241(4) 0.3142(5) 0.0718(19) Uani 1 1 d .
C211 C 0.2536(5) 0.0150(5) 0.3465(4) 0.0570(18) Uani 1 1 d .
H21A H 0.2182 -0.0332 0.3694 0.085 Uiso 1 1 calc R
H21B H 0.3075 0.0510 0.3934 0.085 Uiso 1 1 calc R
H21C H 0.2855 -0.0174 0.3027 0.085 Uiso 1 1 calc R
C414 C 0.2625(5) 0.6516(4) 0.5603(4) 0.0497(16) Uani 1 1 d .
H41E H 0.2607 0.7064 0.6012 0.060 Uiso 1 1 calc R
C25 C 0.1428(4) 0.1699(4) 0.3506(3) 0.0414(15) Uani 1 1 d .
C131 C 0.3351(5) 0.4209(5) 0.1603(4) 0.0573(18) Uani 1 1 d .
H13A H 0.3708 0.4334 0.1164 0.086 Uiso 1 1 calc R
H13B H 0.3809 0.4418 0.2178 0.086 Uiso 1 1 calc R
H13C H 0.2718 0.4566 0.1534 0.086 Uiso 1 1 calc R
C54 C 0.4906(4) -0.2174(5) 0.3778(4) 0.0556(18) Uani 1 1 d .
H54A H 0.4614 -0.2469 0.4196 0.067 Uiso 1 1 calc R
H54B H 0.4352 -0.2187 0.3240 0.067 Uiso 1 1 calc R
C251 C 0.1801(5) 0.2054(5) 0.4478(4) 0.0504(17) Uani 1 1 d .
H25A H 0.1377 0.1730 0.4784 0.076 Uiso 1 1 calc R
H25B H 0.1737 0.2751 0.4586 0.076 Uiso 1 1 calc R
H25C H 0.2529 0.1906 0.4686 0.076 Uiso 1 1 calc R
C518 C 0.7847(5) -0.4503(4) 0.2576(4) 0.0530(17) Uani 1 1 d .
H51G H 0.7983 -0.4465 0.2006 0.064 Uiso 1 1 calc R
H51H H 0.7761 -0.5192 0.2627 0.064 Uiso 1 1 calc R
C22 C 0.1099(4) 0.0694(5) 0.2195(4) 0.0534(18) Uani 1 1 d .
C231 C -0.0508(4) 0.1546(6) 0.1290(4) 0.074(2) Uani 1 1 d .
H23A H -0.1131 0.1189 0.1323 0.110 Uiso 1 1 calc R
H23B H -0.0301 0.1279 0.0770 0.110 Uiso 1 1 calc R
H23C H -0.0654 0.2225 0.1268 0.110 Uiso 1 1 calc R
C510 C 0.6012(5) -0.1310(6) 0.0677(5) 0.067(2) Uani 1 1 d .
H51I H 0.6017 -0.0992 0.0168 0.080 Uiso 1 1 calc R
H51J H 0.5338 -0.1204 0.0821 0.080 Uiso 1 1 calc R
C58 C 0.6172(5) -0.3876(5) 0.1032(4) 0.0549(17) Uani 1 1 d .
H58A H 0.6872 -0.3987 0.0945 0.066 Uiso 1 1 calc R
H58B H 0.5655 -0.4168 0.0503 0.066 Uiso 1 1 calc R
C57 C 0.6036(5) -0.4351(4) 0.1801(4) 0.0519(16) Uani 1 1 d .
H57A H 0.5350 -0.4202 0.1903 0.062 Uiso 1 1 calc R
H57B H 0.6045 -0.5057 0.1654 0.062 Uiso 1 1 calc R
C221 C 0.0989(5) -0.0280(5) 0.1600(4) 0.064(2) Uani 1 1 d .
H22A H 0.0484 -0.0711 0.1735 0.096 Uiso 1 1 calc R
H22B H 0.1662 -0.0572 0.1689 0.096 Uiso 1 1 calc R
H22C H 0.0750 -0.0175 0.0997 0.096 Uiso 1 1 calc R
C55 C 0.5558(5) -0.3731(5) 0.3536(5) 0.0585(18) Uani 1 1 d .
H55A H 0.4943 -0.3946 0.3055 0.070 Uiso 1 1 calc R
H55B H 0.5412 -0.3886 0.4076 0.070 Uiso 1 1 calc R
C241 C -0.0119(5) 0.2851(5) 0.3199(4) 0.061(2) Uani 1 1 d .
H24A H -0.0678 0.2550 0.3386 0.092 Uiso 1 1 calc R
H24B H -0.0417 0.3189 0.2711 0.092 Uiso 1 1 calc R
H24C H 0.0297 0.3311 0.3676 0.092 Uiso 1 1 calc R
C511 C 0.6867(6) 0.0145(5) 0.1529(6) 0.078(2) Uani 1 1 d .
H51K H 0.6180 0.0363 0.1580 0.094 Uiso 1 1 calc R
H51L H 0.7022 0.0394 0.1028 0.094 Uiso 1 1 calc R
C53 C 0.5278(6) -0.1160(6) 0.4139(5) 0.075(2) Uani 1 1 d .
H53A H 0.4678 -0.0784 0.4215 0.090 Uiso 1 1 calc R
H53B H 0.5760 -0.1150 0.4714 0.090 Uiso 1 1 calc R
C312 C 0.1767(5) 0.5526(6) 0.2629(4) 0.0559(19) Uani 1 1 d .
H31B H 0.2409 0.5716 0.3035 0.067 Uiso 1 1 calc R
C52 C 0.6178(6) 0.0250(6) 0.3955(6) 0.080(2) Uani 1 1 d .
H52A H 0.6711 0.0247 0.4503 0.096 Uiso 1 1 calc R
H52B H 0.5607 0.0636 0.4084 0.096 Uiso 1 1 calc R
C59 C 0.6130(5) -0.2377(6) 0.0466(4) 0.0626(19) Uani 1 1 d .
H59A H 0.5586 -0.2645 -0.0055 0.075 Uiso 1 1 calc R
H59B H 0.6814 -0.2486 0.0345 0.075 Uiso 1 1 calc R
C141 C 0.1299(5) 0.3062(7) 0.0283(4) 0.084(3) Uani 1 1 d .
H14A H 0.1530 0.3121 -0.0238 0.126 Uiso 1 1 calc R
H14B H 0.1158 0.3700 0.0545 0.126 Uiso 1 1 calc R
H14C H 0.0665 0.2643 0.0132 0.126 Uiso 1 1 calc R
C315 C -0.0121(8) 0.5033(12) 0.1412(6) 0.118(5) Uani 1 1 d .
H31C H -0.0762 0.4861 0.1000 0.141 Uiso 1 1 calc R
C56 C 0.6518(5) -0.4258(5) 0.3376(4) 0.0540(17) Uani 1 1 d .
H56A H 0.7104 -0.4089 0.3892 0.065 Uiso 1 1 calc R
H56B H 0.6362 -0.4960 0.3307 0.065 Uiso 1 1 calc R
C151 C 0.1662(5) 0.0833(6) 0.0211(4) 0.070(2) Uani 1 1 d .
H15A H 0.1934 0.0782 -0.0302 0.106 Uiso 1 1 calc R
H15B H 0.0934 0.0999 0.0059 0.106 Uiso 1 1 calc R
H15C H 0.1711 0.0216 0.0434 0.106 Uiso 1 1 calc R
C512 C 0.7695(6) 0.0549(5) 0.2349(8) 0.096(3) Uani 1 1 d .
H51S H 0.8381 0.0352 0.2277 0.115 Uiso 1 1 calc R
H51T H 0.7706 0.1261 0.2415 0.115 Uiso 1 1 calc R
C313 C 0.1214(7) 0.6231(7) 0.2182(5) 0.087(3) Uani 1 1 d .
H31E H 0.1490 0.6877 0.2294 0.104 Uiso 1 1 calc R
C514 C 0.9469(5) -0.0040(5) 0.3748(6) 0.086(3) Uani 1 1 d .
H51N H 0.9615 0.0042 0.3190 0.103 Uiso 1 1 calc R
H51O H 1.0084 0.0210 0.4217 0.103 Uiso 1 1 calc R
C513 C 0.8517(5) 0.0509(5) 0.3858(7) 0.094(3) Uani 1 1 d .
H51P H 0.8372 0.0396 0.4409 0.113 Uiso 1 1 calc R
H51Q H 0.8687 0.1206 0.3902 0.113 Uiso 1 1 calc R
C51 C 0.6634(6) 0.0706(5) 0.3364(7) 0.092(3) Uani 1 1 d .
H51M H 0.6846 0.1382 0.3622 0.110 Uiso 1 1 calc R
H51R H 0.6091 0.0720 0.2823 0.110 Uiso 1 1 calc R
C2S C 0.6918(9) -0.6261(7) 0.0126(7) 0.098(3) Uani 1 1 d .
H2SA H 0.7518 -0.5797 0.0387 0.118 Uiso 1 1 calc R
H2SB H 0.6274 -0.5918 0.0117 0.118 Uiso 1 1 calc R
C1S C 0.6958(7) -0.7002(9) 0.0600(6) 0.099(3) Uani 1 1 d .
H1SA H 0.6372 -0.6986 0.0876 0.119 Uiso 1 1 calc R
H1SB H 0.7614 -0.6945 0.1058 0.119 Uiso 1 1 calc R
O1S O 0.6893(8) -0.7917(6) 0.0006(9) 0.177(5) Uani 1 1 d .
C314 C 0.0265(10) 0.5987(12) 0.1577(7) 0.127(6) Uani 1 1 d .
H31D H -0.0109 0.6463 0.1284 0.153 Uiso 1 1 calc R
C3S C 0.6941(11) -0.6651(12) -0.0741(10) 0.156(6) Uani 1 1 d .
H3SA H 0.6299 -0.6507 -0.1155 0.187 Uiso 1 1 calc R
H3SB H 0.7541 -0.6358 -0.0892 0.187 Uiso 1 1 calc R
C4S C 0.7022(16) -0.7630(15) -0.0780(12) 0.201(8) Uani 1 1 d .
H4SB H 0.7709 -0.7806 -0.0863 0.241 Uiso 1 1 calc R
H4SC H 0.6482 -0.7966 -0.1275 0.241 Uiso 1 1 calc R

loop_
_atom_site_aniso_label
_atom_site_aniso_U_11
_atom_site_aniso_U_22
_atom_site_aniso_U_33
_atom_site_aniso_U_23
_atom_site_aniso_U_13
_atom_site_aniso_U_12
Ti 0.0185(5) 0.0539(7) 0.0219(5) -0.0162(4) 0.0001(4) 0.0049(4)
K1 0.0236(6) 0.0306(7) 0.0477(7) 0.0034(5) 0.0089(5) 0.0026(5)
N1 0.024(2) 0.041(3) 0.025(2) -0.001(2) 0.0047(18) 0.004(2)
O1 0.0273(19) 0.034(2) 0.040(2) 0.0024(17) 0.0031(16) 0.0119(17)
O5 0.030(2) 0.039(2) 0.042(2) 0.0050(18) 0.0051(17) 0.0082(17)
N2 0.031(2) 0.030(3) 0.017(2) -0.004(2) 0.0035(18) 0.0021(19)
O3 0.039(2) 0.051(3) 0.039(2) 0.0036(19) 0.0096(17) 0.0051(19)
O6 0.032(2) 0.059(3) 0.038(2) 0.0093(19) 0.0142(17) 0.0101(19)
O7 0.039(2) 0.050(3) 0.059(3) -0.014(2) 0.007(2) 0.012(2)
O4 0.022(2) 0.037(2) 0.085(3) 0.004(2) 0.0040(19) 0.0049(18)
C41 0.018(2) 0.032(3) 0.026(3) 0.000(2) 0.003(2) 0.008(2)
N4 0.040(3) 0.034(3) 0.043(3) 0.001(2) 0.010(2) 0.005(2)
C11 0.023(3) 0.044(4) 0.035(3) -0.016(3) 0.005(2) 0.002(3)
C12 0.025(3) 0.051(4) 0.020(3) -0.006(3) 0.004(2) 0.005(3)
O2 0.032(2) 0.065(3) 0.098(4) 0.050(3) 0.016(2) 0.013(2)
C31 0.031(3) 0.048(4) 0.024(3) -0.004(3) 0.008(2) 0.013(3)
C411 0.029(3) 0.028(3) 0.022(3) 0.008(2) 0.003(2) 0.006(2)
C412 0.043(3) 0.034(3) 0.031(3) 0.012(3) 0.003(3) 0.002(3)
C516 0.025(3) 0.061(4) 0.036(3) 0.004(3) 0.008(2) 0.017(3)
C517 0.041(3) 0.041(4) 0.054(4) 0.011(3) 0.013(3) 0.010(3)
C416 0.028(3) 0.029(3) 0.026(3) 0.001(2) 0.005(2) 0.007(2)
C111 0.034(3) 0.052(4) 0.077(5) -0.015(3) 0.023(3) -0.001(3)
C13 0.039(3) 0.052(4) 0.022(3) -0.003(3) 0.012(2) 0.013(3)
C415 0.052(4) 0.031(3) 0.036(3) -0.001(3) 0.010(3) 0.014(3)
C23 0.014(3) 0.079(5) 0.053(4) -0.032(3) 0.008(3) -0.001(3)
C121 0.029(3) 0.063(4) 0.033(3) -0.001(3) 0.000(2) -0.006(3)
C24 0.025(3) 0.068(4) 0.048(4) -0.030(3) 0.012(3) -0.007(3)
C413 0.058(4) 0.026(3) 0.033(3) 0.003(3) -0.002(3) -0.011(3)
C515 0.021(3) 0.062(4) 0.065(4) 0.012(3) 0.007(3) 0.004(3)
C21 0.031(3) 0.046(4) 0.047(4) -0.022(3) 0.014(3) -0.011(3)
C14 0.024(3) 0.099(6) 0.015(3) 0.000(3) 0.003(2) 0.027(3)
C15 0.029(3) 0.080(5) 0.025(3) -0.031(3) 0.006(2) 0.003(3)
C316 0.049(4) 0.143(7) 0.022(3) 0.000(4) -0.004(3) 0.055(4)
C311 0.048(4) 0.077(5) 0.016(3) 0.002(3) 0.011(3) 0.031(3)
N3 0.036(3) 0.029(3) 0.142(6) 0.016(4) 0.006(3) 0.001(3)
C211 0.059(4) 0.049(4) 0.059(4) -0.014(3) 0.021(3) -0.016(3)
C414 0.075(5) 0.026(3) 0.047(4) -0.004(3) 0.018(3) 0.011(3)
C25 0.030(3) 0.051(4) 0.036(3) -0.021(3) 0.011(3) -0.013(3)
C131 0.072(4) 0.057(5) 0.051(4) 0.006(3) 0.031(3) 0.019(4)
C54 0.034(3) 0.090(6) 0.040(4) -0.004(4) 0.010(3) 0.004(3)
C251 0.050(4) 0.057(4) 0.042(4) -0.017(3) 0.021(3) -0.019(3)
C518 0.057(4) 0.031(3) 0.068(4) -0.001(3) 0.013(3) 0.014(3)
C22 0.031(3) 0.069(5) 0.049(4) -0.037(3) 0.014(3) -0.017(3)
C231 0.022(3) 0.111(6) 0.063(4) -0.051(4) -0.002(3) 0.004(3)
C510 0.054(4) 0.090(6) 0.076(5) 0.052(4) 0.031(4) 0.027(4)
C58 0.050(4) 0.060(5) 0.041(4) -0.014(3) -0.002(3) 0.001(3)
C57 0.053(4) 0.039(4) 0.058(4) -0.005(3) 0.009(3) -0.001(3)
C221 0.043(4) 0.076(5) 0.063(4) -0.039(4) 0.021(3) -0.008(3)
C55 0.055(4) 0.063(5) 0.063(4) 0.013(4) 0.025(3) -0.014(3)
C241 0.035(3) 0.073(5) 0.068(4) -0.031(4) 0.021(3) -0.002(3)
C511 0.052(4) 0.056(5) 0.149(8) 0.059(5) 0.042(5) 0.014(4)
C53 0.054(4) 0.113(7) 0.063(5) 0.007(5) 0.021(4) 0.048(5)
C312 0.063(4) 0.082(6) 0.037(3) 0.027(4) 0.027(3) 0.052(4)
C52 0.071(5) 0.070(6) 0.094(6) -0.007(5) 0.018(5) 0.033(5)
C59 0.055(4) 0.099(6) 0.040(4) 0.021(4) 0.018(3) 0.009(4)
C141 0.052(4) 0.172(8) 0.029(3) 0.018(4) 0.007(3) 0.054(5)
C315 0.062(6) 0.259(15) 0.037(5) 0.039(8) 0.005(4) 0.093(9)
C56 0.055(4) 0.044(4) 0.066(4) 0.021(3) 0.015(3) 0.002(3)
C151 0.031(3) 0.124(7) 0.042(4) -0.030(4) 0.005(3) -0.009(4)
C512 0.035(4) 0.036(4) 0.213(11) 0.038(6) 0.014(6) 0.001(3)
C313 0.114(7) 0.125(7) 0.061(5) 0.062(5) 0.065(5) 0.089(6)
C514 0.027(4) 0.047(5) 0.163(8) 0.019(5) -0.014(4) -0.008(3)
C513 0.048(4) 0.032(4) 0.176(9) -0.014(5) -0.006(5) -0.010(3)
C51 0.061(5) 0.028(4) 0.165(9) -0.015(5) 0.003(5) 0.006(4)
C2S 0.139(9) 0.063(6) 0.094(7) 0.000(5) 0.037(6) 0.009(5)
C1S 0.083(6) 0.135(10) 0.082(6) 0.022(7) 0.021(5) 0.012(6)
O1S 0.173(8) 0.084(6) 0.226(11) 0.039(7) -0.049(8) 0.005(5)
C314 0.109(10) 0.244(15) 0.068(7) 0.089(10) 0.052(7) 0.135(11)
C3S 0.152(11) 0.190(14) 0.186(15) 0.119(13) 0.102(10) 0.087(11)
C4S 0.26(2) 0.189(19) 0.154(15) -0.012(14) 0.077(15) 0.072(16)

loop_
_atom_type_symbol
_atom_type_description
_atom_type_scat_dispersion_real
_atom_type_scat_dispersion_imag
_atom_type_scat_source
C C 0.0033 0.0016 'International Tables Vol C Tables 4.2.6.8 and 6.1.1.4'
H H 0.0000 0.0000 'International Tables Vol C Tables 4.2.6.8 and 6.1.1.4'
N N 0.0061 0.0033 'International Tables Vol C Tables 4.2.6.8 and 6.1.1.4'
O O 0.0106 0.0060 'International Tables Vol C Tables 4.2.6.8 and 6.1.1.4'
K K 0.2009 0.2494 'International Tables Vol C Tables 4.2.6.8 and 6.1.1.4'
Ti Ti 0.2776 0.4457 'International Tables Vol C Tables 4.2.6.8 and 6.1.1.4'

loop_
_geom_angle_atom_site_label_1
_geom_angle_atom_site_label_2
_geom_angle_atom_site_label_3
_geom_angle
N1 Ti C31 73.19(17)
N1 Ti C11 94.65(16)
C31 Ti C11 131.47(19)
N1 Ti C15 128.33(17)
C31 Ti C15 126.7(2)
C11 Ti C15 34.49(18)
N1 Ti C14 127.16(18)
C31 Ti C14 93.0(2)
C11 Ti C14 56.9(2)
C15 Ti C14 33.7(2)
N1 Ti C25 75.85(16)
C31 Ti C25 89.37(19)
C11 Ti C25 134.0(2)
C15 Ti C25 139.0(2)
C14 Ti C25 156.48(18)
N1 Ti C21 83.69(17)
C31 Ti C21 122.83(19)
C11 Ti C21 101.3(2)
C15 Ti C21 108.8(2)
C14 Ti C21 140.0(2)
C25 Ti C21 33.76(18)
N1 Ti C12 75.65(15)
C31 Ti C12 98.82(19)
C11 Ti C12 33.63(17)
C15 Ti C12 55.86(17)
C14 Ti C12 55.95(17)
C25 Ti C12 146.54(19)
C21 Ti C12 125.23(19)
N1 Ti C23 131.42(19)
C31 Ti C23 104.9(2)
C11 Ti C23 116.93(18)
C15 Ti C23 92.62(19)
C14 Ti C23 101.3(2)
C25 Ti C23 55.60(19)
C21 Ti C23 55.9(2)
C12 Ti C23 148.14(17)
N1 Ti C22 116.8(2)
C31 Ti C22 134.80(19)
C11 Ti C22 93.01(19)
C15 Ti C22 83.6(2)
C14 Ti C22 108.9(2)
C25 Ti C22 55.46(18)
C21 Ti C22 33.5(2)
C12 Ti C22 126.30(18)
C23 Ti C22 33.6(2)
N1 Ti C13 93.63(16)
C31 Ti C13 77.36(18)
C11 Ti C13 56.25(19)
C15 Ti C13 55.9(2)
C14 Ti C13 33.87(18)
C25 Ti C13 165.10(17)
C21 Ti C13 157.20(18)
C12 Ti C13 33.41(18)
C23 Ti C13 134.2(2)
C22 Ti C13 139.40(18)
N1 Ti C24 103.43(17)
C31 Ti C24 79.72(19)
C11 Ti C24 147.89(19)
C15 Ti C24 125.40(18)
C14 Ti C24 124.4(2)
C25 Ti C24 33.4(2)
C21 Ti C24 55.6(2)
C12 Ti C24 178.47(18)
C23 Ti C24 33.25(17)
C22 Ti C24 55.19(19)
C13 Ti C24 146.0(2)
O6 K1 O5 105.13(11)
O6 K1 O2 130.11(12)
O5 K1 O2 117.65(12)
O6 K1 O7 59.39(13)
O5 K1 O7 146.32(12)
O2 K1 O7 92.13(13)
O6 K1 O3 89.58(11)
O5 K1 O3 100.14(11)
O2 K1 O3 59.88(13)
O7 K1 O3 108.83(11)
O6 K1 O4 126.54(12)
O5 K1 O4 58.69(10)
O2 K1 O4 98.25(13)
O7 K1 O4 104.28(12)
O3 K1 O4 140.36(12)
O6 K1 N4 61.19(12)
O5 K1 N4 60.60(11)
O2 K1 N4 119.49(14)
O7 K1 N4 119.74(13)
O3 K1 N4 61.45(12)
O4 K1 N4 118.11(12)
O6 K1 N3 119.56(16)
O5 K1 N3 118.28(13)
O2 K1 N3 60.82(18)
O7 K1 N3 61.14(16)
O3 K1 N3 119.12(17)
O4 K1 N3 60.80(13)
N4 K1 N3 178.88(14)
N2 N1 O1 115.7(4)
N2 N1 Ti 121.1(3)
O1 N1 Ti 123.1(3)
C517 O5 C516 111.7(4)
C517 O5 K1 118.8(3)
C516 O5 K1 117.8(3)
N1 N2 C41 110.9(4)
C58 O3 C59 112.5(5)
C58 O3 K1 115.0(3)
C59 O3 K1 115.0(3)
C55 O6 C54 112.2(5)
C55 O6 K1 123.7(3)
C54 O6 K1 120.1(4)
C53 O7 C52 114.7(6)
C53 O7 K1 115.4(4)
C52 O7 K1 114.7(4)
C515 O4 C514 111.5(5)
C515 O4 K1 113.4(3)
C514 O4 K1 118.3(3)
C31 C41 N2 122.8(4)
C31 C41 C411 127.1(4)
N2 C41 C411 110.1(4)
C57 N4 C56 111.2(5)
C57 N4 C518 110.4(4)
C56 N4 C518 109.5(5)
C57 N4 K1 109.8(3)
C56 N4 K1 105.2(3)
C518 N4 K1 110.6(3)
C12 C11 C15 107.2(5)
C12 C11 C111 125.2(5)
C15 C11 C111 127.3(5)
C12 C11 Ti 75.4(3)
C15 C11 Ti 73.2(3)
C111 C11 Ti 121.9(4)
C11 C12 C13 108.9(4)
C11 C12 C121 126.0(5)
C13 C12 C121 124.6(5)
C11 C12 Ti 71.0(3)
C13 C12 Ti 73.8(3)
C121 C12 Ti 128.0(3)
C510 O2 C511 112.8(5)
C510 O2 K1 114.4(3)
C511 O2 K1 118.7(4)
C41 C31 C311 119.3(5)
C41 C31 Ti 110.8(4)
C311 C31 Ti 129.8(4)
C416 C411 C412 117.2(5)
C416 C411 C41 120.8(4)
C412 C411 C41 121.9(5)
C413 C412 C411 120.4(5)
O5 C516 C515 109.8(5)
O5 C517 C518 109.4(5)
C415 C416 C411 122.0(5)
C12 C13 C14 107.3(5)
C12 C13 C131 125.2(5)
C14 C13 C131 126.7(6)
C12 C13 Ti 72.8(3)
C14 C13 Ti 71.1(3)
C131 C13 Ti 129.8(4)
C414 C415 C416 119.8(5)
C24 C23 C22 107.7(5)
C24 C23 C231 126.0(5)
C22 C23 C231 125.9(5)
C24 C23 Ti 74.0(3)
C22 C23 Ti 73.4(3)
C231 C23 Ti 123.8(5)
C23 C24 C25 108.1(5)
C23 C24 C241 126.9(5)
C25 C24 C241 124.0(5)
C23 C24 Ti 72.7(3)
C25 C24 Ti 72.1(3)
C241 C24 Ti 129.8(4)
C414 C413 C412 120.4(5)
O4 C515 C516 109.3(4)
C22 C21 C25 107.3(6)
C22 C21 C211 126.0(5)
C25 C21 C211 126.2(5)
C22 C21 Ti 73.8(4)
C25 C21 Ti 72.9(3)
C211 C21 Ti 125.0(4)
C15 C14 C13 108.1(5)
C15 C14 C141 124.1(6)
C13 C14 C141 126.1(7)
C15 C14 Ti 72.8(3)
C13 C14 Ti 75.0(3)
C141 C14 Ti 129.8(4)
C14 C15 C11 108.4(5)
C14 C15 C151 124.8(6)
C11 C15 C151 125.0(6)
C14 C15 Ti 73.4(3)
C11 C15 Ti 72.3(3)
C151 C15 Ti 131.8(4)
C315 C316 C311 120.4(9)
C312 C311 C316 115.7(6)
C312 C311 C31 123.1(5)
C316 C311 C31 120.7(6)
C512 N3 C51 109.4(6)
C512 N3 C513 109.0(6)
C51 N3 C513 111.0(7)
C512 N3 K1 109.3(5)
C51 N3 K1 109.6(4)
C513 N3 K1 108.5(4)
C415 C414 C413 120.0(5)
C24 C25 C21 108.4(5)
C24 C25 C251 125.4(5)
C21 C25 C251 125.4(6)
C24 C25 Ti 74.5(3)
C21 C25 Ti 73.3(3)
C251 C25 Ti 126.1(4)
O6 C54 C53 109.6(5)
N4 C518 C517 114.1(5)
C21 C22 C23 108.4(5)
C21 C22 C221 122.6(6)
C23 C22 C221 126.6(5)
C21 C22 Ti 72.7(3)
C23 C22 Ti 73.0(4)
C221 C22 Ti 134.1(4)
O2 C510 C59 110.5(5)
O3 C58 C57 110.0(5)
N4 C57 C58 113.5(5)
O6 C55 C56 109.1(5)
O2 C511 C512 110.7(6)
O7 C53 C54 113.3(6)
C313 C312 C311 122.9(8)
O7 C52 C51 112.8(6)
O3 C59 C510 109.9(5)
C314 C315 C316 121.4(10)
N4 C56 C55 114.6(5)
N3 C512 C511 114.8(6)
C314 C313 C312 120.8(10)
O4 C514 C513 107.8(6)
N3 C513 C514 115.0(7)
C52 C51 N3 115.7(7)
C1S C2S C3S 108.7(9)
C2S C1S O1S 107.8(8)
C4S O1S C1S 104.7(10)
C315 C314 C313 118.8(10)
C4S C3S C2S 108.2(11)
C3S C4S O1S 109.2(12)

loop_
_geom_bond_atom_site_label_1
_geom_bond_atom_site_label_2
_geom_bond_distance
Ti N1 2.185(4)
Ti C31 2.208(5)
Ti C11 2.389(5)
Ti C15 2.400(5)
Ti C14 2.407(5)
Ti C25 2.434(6)
Ti C21 2.440(6)
Ti C12 2.446(5)
Ti C23 2.449(5)
Ti C22 2.455(6)
Ti C13 2.457(6)
Ti C24 2.466(5)
K1 O6 2.713(4)
K1 O5 2.819(4)
K1 O2 2.825(4)
K1 O7 2.828(4)
K1 O3 2.842(4)
K1 O4 2.871(4)
K1 N4 2.913(5)
K1 N3 2.932(5)
N1 N2 1.279(5)
N1 O1 1.295(5)
O5 C517 1.407(7)
O5 C516 1.418(6)
N2 C41 1.430(6)
O3 C58 1.407(7)
O3 C59 1.425(7)
O6 C55 1.403(7)
O6 C54 1.414(7)
O7 C53 1.375(9)
O7 C52 1.402(9)
O4 C515 1.420(7)
O4 C514 1.426(8)
C41 C31 1.349(7)
C41 C411 1.487(7)
N4 C57 1.456(7)
N4 C56 1.458(7)
N4 C518 1.475(7)
C11 C12 1.400(7)
C11 C15 1.420(8)
C11 C111 1.502(8)
C12 C13 1.410(8)
C12 C121 1.502(7)
O2 C510 1.404(8)
O2 C511 1.417(8)
C31 C311 1.485(8)
C411 C416 1.390(7)
C411 C412 1.391(7)
C412 C413 1.387(8)
C516 C515 1.461(8)
C517 C518 1.491(8)
C416 C415 1.382(7)
C13 C14 1.418(8)
C13 C131 1.491(8)
C415 C414 1.353(8)
C23 C24 1.406(7)
C23 C22 1.416(9)
C23 C231 1.531(9)
C24 C25 1.408(9)
C24 C241 1.517(8)
C413 C414 1.380(9)
C21 C22 1.409(8)
C21 C25 1.415(8)
C21 C211 1.501(9)
C14 C15 1.395(9)
C14 C141 1.511(8)
C15 C151 1.506(8)
C316 C315 1.416(13)
C316 C311 1.416(8)
C311 C312 1.391(9)
N3 C512 1.436(11)
N3 C51 1.457(10)
N3 C513 1.482(9)
C25 C251 1.506(7)
C54 C53 1.460(10)
C22 C221 1.515(8)
C510 C59 1.480(10)
C58 C57 1.504(9)
C55 C56 1.518(9)
C511 C512 1.501(11)
C312 C313 1.386(9)
C52 C51 1.432(11)
C315 C314 1.365(15)
C313 C314 1.370(15)
C514 C513 1.501(10)
C2S C1S 1.341(12)
C2S C3S 1.414(15)
C1S O1S 1.455(12)
O1S C4S 1.404(17)
C3S C4S 1.348(19)

loop_
_geom_torsion_atom_site_label_1
_geom_torsion_atom_site_label_2
_geom_torsion_atom_site_label_3
_geom_torsion_atom_site_label_4
_geom_torsion
C31 Ti N1 N2 8.0(3)
C11 Ti N1 N2 140.0(4)
C15 Ti N1 N2 131.9(4)
C14 Ti N1 N2 88.8(4)
C25 Ti N1 N2 -85.7(4)
C21 Ti N1 N2 -119.1(4)
C12 Ti N1 N2 112.0(4)
C23 Ti N1 N2 -87.3(4)
C22 Ti N1 N2 -124.2(4)
C13 Ti N1 N2 83.6(4)
C24 Ti N1 N2 -66.7(4)
C31 Ti N1 O1 -176.7(4)
C11 Ti N1 O1 -44.6(4)
C15 Ti N1 O1 -52.8(5)
C14 Ti N1 O1 -95.8(4)
C25 Ti N1 O1 89.7(4)
C21 Ti N1 O1 56.2(4)
C12 Ti N1 O1 -72.6(4)
C23 Ti N1 O1 88.0(4)
C22 Ti N1 O1 51.1(4)
C13 Ti N1 O1 -101.0(4)
C24 Ti N1 O1 108.6(4)
O6 K1 O5 C517 27.9(4)
O2 K1 O5 C517 -125.6(4)
O7 K1 O5 C517 84.9(4)
O3 K1 O5 C517 -64.4(4)
O4 K1 O5 C517 151.8(4)
N4 K1 O5 C517 -15.6(3)
N3 K1 O5 C517 164.5(4)
O6 K1 O5 C516 -112.1(3)
O2 K1 O5 C516 94.3(3)
O7 K1 O5 C516 -55.2(4)
O3 K1 O5 C516 155.5(3)
O4 K1 O5 C516 11.7(3)
N4 K1 O5 C516 -155.6(4)
N3 K1 O5 C516 24.4(4)
O1 N1 N2 C41 180.0(4)
Ti N1 N2 C41 -4.3(5)
O6 K1 O3 C58 -74.4(4)
O5 K1 O3 C58 30.9(4)
O2 K1 O3 C58 147.1(4)
O7 K1 O3 C58 -131.7(4)
O4 K1 O3 C58 83.2(4)
N4 K1 O3 C58 -17.4(4)
N3 K1 O3 C58 161.5(4)
O6 K1 O3 C59 152.5(4)
O5 K1 O3 C59 -102.2(4)
O2 K1 O3 C59 14.0(4)
O7 K1 O3 C59 95.2(4)
O4 K1 O3 C59 -49.9(4)
N4 K1 O3 C59 -150.5(4)
N3 K1 O3 C59 28.4(4)
O5 K1 O6 C55 -41.6(4)
O2 K1 O6 C55 107.3(4)
O7 K1 O6 C55 171.1(5)
O3 K1 O6 C55 58.8(4)
O4 K1 O6 C55 -103.6(4)
N4 K1 O6 C55 1.6(4)
N3 K1 O6 C55 -177.5(4)
O5 K1 O6 C54 162.6(4)
O2 K1 O6 C54 -48.5(4)
O7 K1 O6 C54 15.3(3)
O3 K1 O6 C54 -97.0(4)
O4 K1 O6 C54 100.6(4)
N4 K1 O6 C54 -154.2(4)
N3 K1 O6 C54 26.8(4)
O6 K1 O7 C53 14.2(4)
O5 K1 O7 C53 -55.8(5)
O2 K1 O7 C53 150.9(4)
O3 K1 O7 C53 92.1(4)
O4 K1 O7 C53 -110.0(4)
N4 K1 O7 C53 24.8(5)
N3 K1 O7 C53 -154.4(5)
O6 K1 O7 C52 151.0(5)
O5 K1 O7 C52 80.9(5)
O2 K1 O7 C52 -72.4(5)
O3 K1 O7 C52 -131.2(5)
O4 K1 O7 C52 26.7(5)
N4 K1 O7 C52 161.6(5)
N3 K1 O7 C52 -17.7(5)
O6 K1 O4 C515 107.4(4)
O5 K1 O4 C515 21.5(3)
O2 K1 O4 C515 -95.9(4)
O7 K1 O4 C515 169.7(4)
O3 K1 O4 C515 -44.2(4)
N4 K1 O4 C515 34.0(4)
N3 K1 O4 C515 -145.7(4)
O6 K1 O4 C514 -119.1(5)
O5 K1 O4 C514 154.9(5)
O2 K1 O4 C514 37.5(5)
O7 K1 O4 C514 -56.9(5)
O3 K1 O4 C514 89.2(5)
N4 K1 O4 C514 167.4(5)
N3 K1 O4 C514 -12.3(5)
N1 N2 C41 C31 -5.6(7)
N1 N2 C41 C411 173.0(4)
O6 K1 N4 C57 92.0(4)
O5 K1 N4 C57 -137.4(4)
O2 K1 N4 C57 -30.3(4)
O7 K1 N4 C57 81.6(4)
O3 K1 N4 C57 -14.9(3)
O4 K1 N4 C57 -149.6(3)
N3 K1 N4 C57 -136(9)
O6 K1 N4 C56 -27.8(3)
O5 K1 N4 C56 102.9(3)
O2 K1 N4 C56 -150.0(3)
O7 K1 N4 C56 -38.2(4)
O3 K1 N4 C56 -134.6(4)
O4 K1 N4 C56 90.7(3)
N3 K1 N4 C56 104(9)
O6 K1 N4 C518 -145.9(4)
O5 K1 N4 C518 -15.2(3)
O2 K1 N4 C518 91.8(4)
O7 K1 N4 C518 -156.3(3)
O3 K1 N4 C518 107.2(4)
O4 K1 N4 C518 -27.5(4)
N3 K1 N4 C518 -14(9)
N1 Ti C11 C12 -55.2(3)
C31 Ti C11 C12 16.4(4)
C15 Ti C11 C12 113.5(5)
C14 Ti C11 C12 76.9(4)
C25 Ti C11 C12 -130.0(3)
C21 Ti C11 C12 -139.6(3)
C23 Ti C11 C12 163.0(3)
C22 Ti C11 C12 -172.4(3)
C13 Ti C11 C12 36.1(3)
C24 Ti C11 C12 -179.8(4)
N1 Ti C11 C15 -168.7(4)
C31 Ti C11 C15 -97.0(4)
C14 Ti C11 C15 -36.5(4)
C25 Ti C11 C15 116.6(4)
C21 Ti C11 C15 106.9(4)
C12 Ti C11 C15 -113.5(5)
C23 Ti C11 C15 49.5(4)
C22 Ti C11 C15 74.2(4)
C13 Ti C11 C15 -77.4(4)
C24 Ti C11 C15 66.7(6)
N1 Ti C11 C111 67.5(4)
C31 Ti C11 C111 139.1(4)
C15 Ti C11 C111 -123.9(6)
C14 Ti C11 C111 -160.4(5)
C25 Ti C11 C111 -7.3(5)
C21 Ti C11 C111 -17.0(4)
C12 Ti C11 C111 122.6(5)
C23 Ti C11 C111 -74.3(5)
C22 Ti C11 C111 -49.7(4)
C13 Ti C11 C111 158.7(5)
C24 Ti C11 C111 -57.1(6)
C15 C11 C12 C13 2.3(6)
C111 C11 C12 C13 176.6(5)
Ti C11 C12 C13 -64.5(4)
C15 C11 C12 C121 -169.5(5)
C111 C11 C12 C121 4.7(8)
Ti C11 C12 C121 123.6(5)
C15 C11 C12 Ti 66.8(4)
C111 C11 C12 Ti -119.0(5)
N1 Ti C12 C11 122.4(3)
C31 Ti C12 C11 -167.6(3)
C15 Ti C12 C11 -38.9(3)
C14 Ti C12 C11 -79.9(4)
C25 Ti C12 C11 90.0(4)
C21 Ti C12 C11 51.0(4)
C23 Ti C12 C11 -29.5(6)
C22 Ti C12 C11 9.5(4)
C13 Ti C12 C11 -117.2(4)
C24 Ti C12 C11 176(83)
N1 Ti C12 C13 -120.4(3)
C31 Ti C12 C13 -50.4(3)
C11 Ti C12 C13 117.2(4)
C15 Ti C12 C13 78.3(3)
C14 Ti C12 C13 37.3(3)
C25 Ti C12 C13 -152.8(3)
C21 Ti C12 C13 168.2(3)
C23 Ti C12 C13 87.7(5)
C22 Ti C12 C13 126.7(3)
C24 Ti C12 C13 -67(8)
N1 Ti C12 C121 1.1(5)
C31 Ti C12 C121 71.1(5)
C11 Ti C12 C121 -121.3(6)
C15 Ti C12 C121 -160.1(6)
C14 Ti C12 C121 158.8(6)
C25 Ti C12 C121 -31.2(7)
C21 Ti C12 C121 -70.2(5)
C23 Ti C12 C121 -150.8(5)
C22 Ti C12 C121 -111.8(5)
C13 Ti C12 C121 121.5(6)
C24 Ti C12 C121 54(8)
O6 K1 O2 C510 -40.9(5)
O5 K1 O2 C510 104.9(4)
O7 K1 O2 C510 -91.4(4)
O3 K1 O2 C510 19.2(4)
O4 K1 O2 C510 163.8(4)
N4 K1 O2 C510 34.8(4)
N3 K1 O2 C510 -146.4(4)
O6 K1 O2 C511 96.4(4)
O5 K1 O2 C511 -117.9(4)
O7 K1 O2 C511 45.8(4)
O3 K1 O2 C511 156.4(4)
O4 K1 O2 C511 -59.0(4)
N4 K1 O2 C511 172.0(4)
N3 K1 O2 C511 -9.2(4)
N2 C41 C31 C311 -165.3(5)
C411 C41 C31 C311 16.3(8)
N2 C41 C31 Ti 11.9(6)
C411 C41 C31 Ti -166.5(4)
N1 Ti C31 C41 -9.5(3)
C11 Ti C31 C41 -90.6(4)
C15 Ti C31 C41 -135.2(3)
C14 Ti C31 C41 -137.5(4)
C25 Ti C31 C41 65.9(4)
C21 Ti C31 C41 61.1(4)
C12 Ti C31 C41 -81.5(4)
C23 Ti C31 C41 119.9(4)
C22 Ti C31 C41 101.8(4)
C13 Ti C31 C41 -107.3(4)
C24 Ti C31 C41 98.0(4)
N1 Ti C31 C311 167.3(5)
C11 Ti C31 C311 86.2(5)
C15 Ti C31 C311 41.7(6)
C14 Ti C31 C311 39.3(5)
C25 Ti C31 C311 -117.3(5)
C21 Ti C31 C311 -122.0(5)
C12 Ti C31 C311 95.3(5)
C23 Ti C31 C311 -63.3(5)
C22 Ti C31 C311 -81.4(6)
C13 Ti C31 C311 69.5(5)
C24 Ti C31 C311 -85.1(5)
C31 C41 C411 C416 53.6(7)
N2 C41 C411 C416 -125.0(5)
C31 C41 C411 C412 -128.6(6)
N2 C41 C411 C412 52.8(6)
C416 C411 C412 C413 -3.4(7)
C41 C411 C412 C413 178.7(5)
C517 O5 C516 C515 174.3(5)
K1 O5 C516 C515 -43.0(5)
C516 O5 C517 C518 -173.7(4)
K1 O5 C517 C518 44.0(6)
C412 C411 C416 C415 0.8(7)
C41 C411 C416 C415 178.7(5)
C11 C12 C13 C14 -0.5(6)
C121 C12 C13 C14 171.5(5)
Ti C12 C13 C14 -63.2(3)
C11 C12 C13 C131 -170.4(5)
C121 C12 C13 C131 1.7(8)
Ti C12 C13 C131 127.0(5)
C11 C12 C13 Ti 62.7(4)
C121 C12 C13 Ti -125.3(5)
N1 Ti C13 C12 56.8(3)
C31 Ti C13 C12 128.7(3)
C11 Ti C13 C12 -36.3(3)
C15 Ti C13 C12 -78.2(3)
C14 Ti C13 C12 -115.7(5)
C25 Ti C13 C12 101.2(8)
C21 Ti C13 C12 -25.5(6)
C23 Ti C13 C12 -132.6(3)
C22 Ti C13 C12 -83.3(4)
C24 Ti C13 C12 177.5(3)
N1 Ti C13 C14 172.5(3)
C31 Ti C13 C14 -115.6(4)
C11 Ti C13 C14 79.4(4)
C15 Ti C13 C14 37.5(3)
C25 Ti C13 C14 -143.1(7)
C21 Ti C13 C14 90.2(6)
C12 Ti C13 C14 115.7(5)
C23 Ti C13 C14 -16.9(5)
C22 Ti C13 C14 32.4(5)
C24 Ti C13 C14 -66.8(5)
N1 Ti C13 C131 -65.0(5)
C31 Ti C13 C131 6.9(5)
C11 Ti C13 C131 -158.2(6)
C15 Ti C13 C131 159.9(6)
C14 Ti C13 C131 122.4(7)
C25 Ti C13 C131 -20.6(11)
C21 Ti C13 C131 -147.3(5)
C12 Ti C13 C131 -121.9(6)
C23 Ti C13 C131 105.5(5)
C22 Ti C13 C131 154.8(5)
C24 Ti C13 C131 55.6(6)
C411 C416 C415 C414 1.5(8)
N1 Ti C23 C24 38.6(5)
C31 Ti C23 C24 -41.9(4)
C11 Ti C23 C24 163.3(4)
C15 Ti C23 C24 -171.1(4)
C14 Ti C23 C24 -138.2(4)
C25 Ti C23 C24 36.7(4)
C21 Ti C23 C24 77.9(4)
C12 Ti C23 C24 -178.8(4)
C22 Ti C23 C24 114.6(6)
C13 Ti C23 C24 -128.7(4)
N1 Ti C23 C22 -75.9(4)
C31 Ti C23 C22 -156.5(3)
C11 Ti C23 C22 48.8(4)
C15 Ti C23 C22 74.3(4)
C14 Ti C23 C22 107.2(4)
C25 Ti C23 C22 -77.8(4)
C21 Ti C23 C22 -36.7(3)
C12 Ti C23 C22 66.6(6)
C13 Ti C23 C22 116.7(4)
C24 Ti C23 C22 -114.6(6)
N1 Ti C23 C231 161.6(4)
C31 Ti C23 C231 81.1(5)
C11 Ti C23 C231 -73.7(5)
C15 Ti C23 C231 -48.1(5)
C14 Ti C23 C231 -15.2(5)
C25 Ti C23 C231 159.7(6)
C21 Ti C23 C231 -159.1(5)
C12 Ti C23 C231 -55.8(7)
C22 Ti C23 C231 -122.4(6)
C13 Ti C23 C231 -5.7(6)
C24 Ti C23 C231 123.0(7)
C22 C23 C24 C25 2.4(7)
C231 C23 C24 C25 175.7(6)
Ti C23 C24 C25 -63.9(4)
C22 C23 C24 C241 -166.6(6)
C231 C23 C24 C241 6.8(11)
Ti C23 C24 C241 127.2(7)
C22 C23 C24 Ti 66.2(4)
C231 C23 C24 Ti -120.4(7)
N1 Ti C24 C23 -151.2(4)
C31 Ti C24 C23 139.0(4)
C11 Ti C24 C23 -28.7(6)
C15 Ti C24 C23 10.9(5)
C14 Ti C24 C23 52.4(5)
C25 Ti C24 C23 -116.2(6)
C21 Ti C24 C23 -78.7(4)
C12 Ti C24 C23 156(8)
C22 Ti C24 C23 -37.8(4)
C13 Ti C24 C23 90.8(5)
N1 Ti C24 C25 -35.0(3)
C31 Ti C24 C25 -104.8(3)
C11 Ti C24 C25 87.5(4)
C15 Ti C24 C25 127.2(3)
C14 Ti C24 C25 168.6(3)
C21 Ti C24 C25 37.5(3)
C12 Ti C24 C25 -88(8)
C23 Ti C24 C25 116.2(6)
C22 Ti C24 C25 78.5(4)
C13 Ti C24 C25 -153.0(3)
N1 Ti C24 C241 84.7(5)
C31 Ti C24 C241 14.9(5)
C11 Ti C24 C241 -152.8(5)
C15 Ti C24 C241 -113.1(5)
C14 Ti C24 C241 -71.7(6)
C25 Ti C24 C241 119.7(6)
C21 Ti C24 C241 157.2(6)
C12 Ti C24 C241 32(8)
C23 Ti C24 C241 -124.1(8)
C22 Ti C24 C241 -161.8(6)
C13 Ti C24 C241 -33.3(7)
C411 C412 C413 C414 4.0(8)
C514 O4 C515 C516 171.0(5)
K1 O4 C515 C516 -52.4(5)
O5 C516 C515 O4 63.3(6)
N1 Ti C21 C22 -171.7(3)
C31 Ti C21 C22 123.0(3)
C11 Ti C21 C22 -78.2(3)
C15 Ti C21 C22 -43.3(4)
C14 Ti C21 C22 -27.2(5)
C25 Ti C21 C22 114.4(5)
C12 Ti C21 C22 -104.2(3)
C23 Ti C21 C22 36.8(3)
C13 Ti C21 C22 -87.4(6)
C24 Ti C21 C22 77.3(4)
N1 Ti C21 C25 73.9(3)
C31 Ti C21 C25 8.6(4)
C11 Ti C21 C25 167.4(3)
C15 Ti C21 C25 -157.7(3)
C14 Ti C21 C25 -141.6(3)
C12 Ti C21 C25 141.4(3)
C23 Ti C21 C25 -77.6(3)
C22 Ti C21 C25 -114.4(5)
C13 Ti C21 C25 158.2(4)
C24 Ti C21 C25 -37.1(3)
N1 Ti C21 C211 -48.7(4)
C31 Ti C21 C211 -114.1(4)
C11 Ti C21 C211 44.8(5)
C15 Ti C21 C211 79.7(5)
C14 Ti C21 C211 95.7(5)
C25 Ti C21 C211 -122.7(6)
C12 Ti C21 C211 18.7(5)
C23 Ti C21 C211 159.8(5)
C22 Ti C21 C211 122.9(6)
C13 Ti C21 C211 35.6(7)
C24 Ti C21 C211 -159.8(5)
C12 C13 C14 C15 -1.5(6)
C131 C13 C14 C15 168.1(5)
Ti C13 C14 C15 -65.9(4)
C12 C13 C14 C141 -167.0(5)
C131 C13 C14 C141 2.6(9)
Ti C13 C14 C141 128.6(5)
C12 C13 C14 Ti 64.4(4)
C131 C13 C14 Ti -126.0(5)
N1 Ti C14 C15 105.4(4)
C31 Ti C14 C15 176.6(3)
C11 Ti C14 C15 37.4(3)
C25 Ti C14 C15 -88.0(6)
C21 Ti C14 C15 -28.1(4)
C12 Ti C14 C15 78.0(3)
C23 Ti C14 C15 -77.5(3)
C22 Ti C14 C15 -43.6(3)
C13 Ti C14 C15 114.8(4)
C24 Ti C14 C15 -103.8(3)
N1 Ti C14 C13 -9.3(4)
C31 Ti C14 C13 61.8(3)
C11 Ti C14 C13 -77.4(3)
C15 Ti C14 C13 -114.8(4)
C25 Ti C14 C13 157.2(5)
C21 Ti C14 C13 -142.9(3)
C12 Ti C14 C13 -36.8(3)
C23 Ti C14 C13 167.7(3)
C22 Ti C14 C13 -158.4(3)
C24 Ti C14 C13 141.4(3)
N1 Ti C14 C141 -134.1(6)
C31 Ti C14 C141 -63.0(7)
C11 Ti C14 C141 157.8(8)
C15 Ti C14 C141 120.4(8)
C25 Ti C14 C141 32.4(10)
C21 Ti C14 C141 92.3(7)
C12 Ti C14 C141 -161.6(8)
C23 Ti C14 C141 42.9(7)
C22 Ti C14 C141 76.8(7)
C13 Ti C14 C141 -124.8(9)
C24 Ti C14 C141 16.6(8)
C13 C14 C15 C11 3.0(6)
C141 C14 C15 C11 168.8(5)
Ti C14 C15 C11 -64.3(4)
C13 C14 C15 C151 -162.9(5)
C141 C14 C15 C151 3.0(9)
Ti C14 C15 C151 129.8(5)
C13 C14 C15 Ti 67.3(4)
C141 C14 C15 Ti -126.8(5)
C12 C11 C15 C14 -3.3(6)
C111 C11 C15 C14 -177.3(5)
Ti C11 C15 C14 65.1(4)
C12 C11 C15 C151 162.5(5)
C111 C11 C15 C151 -11.6(9)
Ti C11 C15 C151 -129.2(6)
C12 C11 C15 Ti -68.3(4)
C111 C11 C15 Ti 117.6(6)
N1 Ti C15 C14 -101.7(4)
C31 Ti C15 C14 -4.2(4)
C11 Ti C15 C14 -116.2(5)
C25 Ti C15 C14 142.6(3)
C21 Ti C15 C14 161.3(3)
C12 Ti C15 C14 -78.3(3)
C23 Ti C15 C14 106.6(3)
C22 Ti C15 C14 139.0(3)
C13 Ti C15 C14 -37.7(3)
C24 Ti C15 C14 100.6(4)
N1 Ti C15 C11 14.5(5)
C31 Ti C15 C11 111.9(4)
C14 Ti C15 C11 116.2(5)
C25 Ti C15 C11 -101.3(4)
C21 Ti C15 C11 -82.5(4)
C12 Ti C15 C11 37.9(3)
C23 Ti C15 C11 -137.2(4)
C22 Ti C15 C11 -104.8(4)
C13 Ti C15 C11 78.5(4)
C24 Ti C15 C11 -143.2(4)
N1 Ti C15 C151 136.1(6)
C31 Ti C15 C151 -126.5(6)
C11 Ti C15 C151 121.6(8)
C14 Ti C15 C151 -122.3(8)
C25 Ti C15 C151 20.3(8)
C21 Ti C15 C151 39.1(7)
C12 Ti C15 C151 159.4(7)
C23 Ti C15 C151 -15.6(7)
C22 Ti C15 C151 16.7(7)
C13 Ti C15 C151 -159.9(7)
C24 Ti C15 C151 -21.6(8)
C315 C316 C311 C312 -1.9(9)
C315 C316 C311 C31 -174.6(6)
C41 C31 C311 C312 34.1(8)
Ti C31 C311 C312 -142.5(5)
C41 C31 C311 C316 -153.8(5)
Ti C31 C311 C316 29.6(8)
O6 K1 N3 C512 -142.3(4)
O5 K1 N3 C512 87.4(4)
O2 K1 N3 C512 -20.2(4)
O7 K1 N3 C512 -131.1(4)
O3 K1 N3 C512 -34.5(4)
O4 K1 N3 C512 99.8(4)
N4 K1 N3 C512 86(9)
O6 K1 N3 C51 -22.5(6)
O5 K1 N3 C51 -152.7(5)
O2 K1 N3 C51 99.7(6)
O7 K1 N3 C51 -11.2(5)
O3 K1 N3 C51 85.4(6)
O4 K1 N3 C51 -140.3(6)
N4 K1 N3 C51 -154(9)
O6 K1 N3 C513 98.9(5)
O5 K1 N3 C513 -31.4(6)
O2 K1 N3 C513 -139.0(6)
O7 K1 N3 C513 110.1(6)
O3 K1 N3 C513 -153.3(5)
O4 K1 N3 C513 -19.0(5)
N4 K1 N3 C513 -33(10)
C416 C415 C414 C413 -1.0(9)
C412 C413 C414 C415 -1.7(9)
C23 C24 C25 C21 -1.8(7)
C241 C24 C25 C21 167.6(6)
Ti C24 C25 C21 -66.1(4)
C23 C24 C25 C251 -172.1(5)
C241 C24 C25 C251 -2.8(9)
Ti C24 C25 C251 123.6(6)
C23 C24 C25 Ti 64.3(4)
C241 C24 C25 Ti -126.4(6)
C22 C21 C25 C24 0.5(7)
C211 C21 C25 C24 -171.9(5)
Ti C21 C25 C24 66.9(4)
C22 C21 C25 C251 170.8(5)
C211 C21 C25 C251 -1.6(9)
Ti C21 C25 C251 -122.8(5)
C22 C21 C25 Ti -66.4(4)
C211 C21 C25 Ti 121.2(6)
N1 Ti C25 C24 144.9(3)
C31 Ti C25 C24 72.1(3)
C11 Ti C25 C24 -132.4(3)
C15 Ti C25 C24 -81.9(4)
C14 Ti C25 C24 -24.1(7)
C21 Ti C25 C24 -115.1(4)
C12 Ti C25 C24 177.2(3)
C23 Ti C25 C24 -36.6(3)
C22 Ti C25 C24 -77.6(4)
C13 Ti C25 C24 98.8(7)
N1 Ti C25 C21 -100.0(3)
C31 Ti C25 C21 -172.8(3)
C11 Ti C25 C21 -17.3(4)
C15 Ti C25 C21 33.3(5)
C14 Ti C25 C21 91.0(6)
C12 Ti C25 C21 -67.6(4)
C23 Ti C25 C21 78.6(3)
C22 Ti C25 C21 37.6(3)
C13 Ti C25 C21 -146.0(7)
C24 Ti C25 C21 115.1(4)
N1 Ti C25 C251 22.1(5)
C31 Ti C25 C251 -50.7(5)
C11 Ti C25 C251 104.8(5)
C15 Ti C25 C251 155.3(5)
C14 Ti C25 C251 -146.9(6)
C21 Ti C25 C251 122.0(7)
C12 Ti C25 C251 54.4(7)
C23 Ti C25 C251 -159.4(6)
C22 Ti C25 C251 159.6(6)
C13 Ti C25 C251 -24.0(11)
C24 Ti C25 C251 -122.8(7)
C55 O6 C54 C53 160.2(6)
K1 O6 C54 C53 -41.4(6)
C57 N4 C518 C517 167.0(5)
C56 N4 C518 C517 -70.3(6)
K1 N4 C518 C517 45.2(6)
O5 C517 C518 N4 -60.5(7)
C25 C21 C22 C23 1.0(7)
C211 C21 C22 C23 173.4(6)
Ti C21 C22 C23 -64.8(4)
C25 C21 C22 C221 -162.5(5)
C211 C21 C22 C221 9.9(9)
Ti C21 C22 C221 131.8(5)
C25 C21 C22 Ti 65.7(4)
C211 C21 C22 Ti -121.8(6)
C24 C23 C22 C21 -2.1(7)
C231 C23 C22 C21 -175.4(6)
Ti C23 C22 C21 64.6(4)
C24 C23 C22 C221 160.5(6)
C231 C23 C22 C221 -12.8(11)
Ti C23 C22 C221 -132.8(6)
C24 C23 C22 Ti -66.6(4)
C231 C23 C22 Ti 120.0(7)
N1 Ti C22 C21 9.3(4)
C31 Ti C22 C21 -83.3(4)
C11 Ti C22 C21 106.0(3)
C15 Ti C22 C21 139.3(4)
C14 Ti C22 C21 161.9(3)
C25 Ti C22 C21 -37.9(3)
C12 Ti C22 C21 100.8(3)
C23 Ti C22 C21 -116.2(5)
C13 Ti C22 C21 143.5(3)
C24 Ti C22 C21 -78.8(4)
N1 Ti C22 C23 125.4(3)
C31 Ti C22 C23 32.9(5)
C11 Ti C22 C23 -137.8(3)
C15 Ti C22 C23 -104.6(4)
C14 Ti C22 C23 -81.9(4)
C25 Ti C22 C23 78.3(4)
C21 Ti C22 C23 116.2(5)
C12 Ti C22 C23 -143.1(3)
C13 Ti C22 C23 -100.3(4)
C24 Ti C22 C23 37.4(3)
N1 Ti C22 C221 -109.7(7)
C31 Ti C22 C221 157.8(6)
C11 Ti C22 C221 -12.9(7)
C15 Ti C22 C221 20.3(7)
C14 Ti C22 C221 43.0(7)
C25 Ti C22 C221 -156.9(8)
C21 Ti C22 C221 -119.0(8)
C12 Ti C22 C221 -18.2(8)
C23 Ti C22 C221 124.9(8)
C13 Ti C22 C221 24.6(8)
C24 Ti C22 C221 162.3(8)
C511 O2 C510 C59 170.1(5)
K1 O2 C510 C59 -50.2(6)
C59 O3 C58 C57 -178.2(5)
K1 O3 C58 C57 47.5(5)
C56 N4 C57 C58 162.2(5)
C518 N4 C57 C58 -76.0(6)
K1 N4 C57 C58 46.2(6)
O3 C58 C57 N4 -65.4(7)
C54 O6 C55 C56 -178.2(5)
K1 O6 C55 C56 24.4(7)
C510 O2 C511 C512 174.5(6)
K1 O2 C511 C512 36.7(7)
C52 O7 C53 C54 -178.3(6)
K1 O7 C53 C54 -41.5(6)
O6 C54 C53 O7 54.2(7)
C316 C311 C312 C313 1.4(8)
C31 C311 C312 C313 173.9(5)
C53 O7 C52 C51 -175.9(6)
K1 O7 C52 C51 47.0(7)
C58 O3 C59 C510 -178.6(5)
K1 O3 C59 C510 -44.3(6)
O2 C510 C59 O3 63.7(7)
C311 C316 C315 C314 1.1(13)
C57 N4 C56 C55 -63.5(7)
C518 N4 C56 C55 174.2(5)
K1 N4 C56 C55 55.3(5)
O6 C55 C56 N4 -55.9(7)
C51 N3 C512 C511 -70.4(8)
C513 N3 C512 C511 168.0(6)
K1 N3 C512 C511 49.5(7)
O2 C511 C512 N3 -59.8(8)
C311 C312 C313 C314 0.0(10)
C515 O4 C514 C513 175.5(6)
K1 O4 C514 C513 41.3(8)
C512 N3 C513 C514 -67.3(8)
C51 N3 C513 C514 172.1(7)
K1 N3 C513 C514 51.6(8)
O4 C514 C513 N3 -64.1(10)
O7 C52 C51 N3 -61.9(9)
C512 N3 C51 C52 160.8(7)
C513 N3 C51 C52 -78.8(8)
K1 N3 C51 C52 41.0(9)
C3S C2S C1S O1S -6.0(13)
C2S C1S O1S C4S 11.0(15)
C316 C315 C314 C313 0.3(16)
C312 C313 C314 C315 -0.9(13)
C1S C2S C3S C4S -1.6(17)
C2S C3S C4S O1S 9(2)
C1S O1S C4S C3S -12.0(19)
